data_4061466
_journal_name_full Organometallics
_journal_paper_doi 10.1021/om050182b
_journal_year 2005
_chemical_formula_sum 'C22 H38 Cl2 N2 P2 Ru'
_chemical_formula_weight 564.45
_space_group_IT_number 2
_symmetry_cell_setting 'P -1'
_symmetry_space_group_name_Hall '-P 1'
_symmetry_space_group_name_H-M 'P -1'
_cell_angle_alpha 73.489(2)
_cell_angle_beta 73.682(2)
_cell_angle_gamma 64.955(1)
_cell_formula_units_Z 2
_cell_length_a 9.2517(3)
_cell_length_b 10.7705(3)
_cell_length_c 15.3802(4)
_cell_measurement_temperature 120(2)
_cell_volume 1308.25(7)
_diffrn_ambient_temperature 120(2)
_exptl_crystal_density_diffrn 1.433
_cod_original_sg_symbol_H-M Triclinic
_cod_database_code 4061466

loop_
_symmetry_equiv_pos_as_xyz
'x, y, z'
'-x, -y, -z'

loop_
_atom_site_label
_atom_site_type_symbol
_atom_site_fract_x
_atom_site_fract_y
_atom_site_fract_z
_atom_site_U_iso_or_equiv
_atom_site_adp_type
_atom_site_occupancy
_atom_site_symmetry_multiplicity
_atom_site_calc_flag
_atom_site_refinement_flags
_atom_site_disorder_assembly
_atom_site_disorder_group
Ru Ru -0.06645(2) -0.15036(2) -0.249167(13) 0.03632(8) Uani 1 1 d . . .
Cl1 Cl 0.14517(8) -0.23981(8) -0.15492(5) 0.05709(19) Uani 1 1 d . . .
Cl2 Cl 0.08097(7) -0.02033(7) -0.36921(4) 0.04677(16) Uani 1 1 d . . .
P1 P 0.08109(9) -0.34094(8) -0.32701(5) 0.05089(18) Uani 1 1 d . . .
P2 P -0.19558(8) 0.04925(7) -0.17940(4) 0.04122(15) Uani 1 1 d . . .
N2 N -0.2068(2) -0.2497(2) -0.15486(14) 0.0409(5) Uani 1 1 d . . .
N1 N -0.2620(2) -0.0813(2) -0.31106(14) 0.0377(4) Uani 1 1 d . . .
C10 C -0.1646(4) -0.3443(3) -0.0784(2) 0.0551(7) Uani 1 1 d . . .
H10 H -0.0584 -0.3721 -0.0671 0.066 Uiso 1 1 calc R . .
C11 C -0.2693(4) -0.4027(3) -0.0158(2) 0.0622(8) Uani 1 1 d . . .
H11 H -0.2357 -0.4692 0.0375 0.075 Uiso 1 1 calc R . .
C12 C -0.4231(4) -0.3627(3) -0.0322(2) 0.0590(8) Uani 1 1 d . . .
H12 H -0.4980 -0.3998 0.0106 0.071 Uiso 1 1 calc R . .
C13 C -0.4677(3) -0.2690(3) -0.1105(2) 0.0518(7) Uani 1 1 d . . .
H13 H -0.5729 -0.2422 -0.1229 0.062 Uiso 1 1 calc R . .
C14 C -0.3581(3) -0.2131(3) -0.17183(17) 0.0406(5) Uani 1 1 d . . .
C15 C -0.3910(3) -0.1152(3) -0.25825(17) 0.0401(5) Uani 1 1 d . . .
C16 C -0.5383(3) -0.0614(3) -0.2880(2) 0.0508(6) Uani 1 1 d . . .
H16 H -0.6275 -0.0843 -0.2501 0.061 Uiso 1 1 calc R . .
C17 C -0.5538(3) 0.0251(3) -0.3728(2) 0.0556(7) Uani 1 1 d . . .
H17 H -0.6543 0.0640 -0.3935 0.067 Uiso 1 1 calc R . .
C18 C -0.4222(3) 0.0544(3) -0.4272(2) 0.0540(7) Uani 1 1 d . . .
H18 H -0.4298 0.1116 -0.4867 0.065 Uiso 1 1 calc R . .
C19 C -0.2786(3) 0.0000(3) -0.39446(17) 0.0449(6) Uani 1 1 d . . .
H19 H -0.1882 0.0210 -0.4326 0.054 Uiso 1 1 calc R . .
C111 C 0.2827(5) -0.3522(4) -0.3980(3) 0.0891(13) Uani 1 1 d . . .
H11A H 0.3272 -0.4354 -0.4269 0.107 Uiso 1 1 calc R . .
H11B H 0.2670 -0.2694 -0.4485 0.107 Uiso 1 1 calc R . .
C112 C 0.4047(5) -0.3607(5) -0.3505(4) 0.1155(18) Uani 1 1 d . . .
H11C H 0.3708 -0.2726 -0.3301 0.173 Uiso 1 1 calc R . .
H11D H 0.5095 -0.3780 -0.3929 0.173 Uiso 1 1 calc R . .
H11E H 0.4152 -0.4373 -0.2969 0.173 Uiso 1 1 calc R . .
C121 C 0.1207(5) -0.5130(3) -0.2529(3) 0.0805(11) Uani 1 1 d . . .
H12A H 0.1835 -0.5203 -0.2079 0.097 Uiso 1 1 calc R . .
H12B H 0.0149 -0.5170 -0.2174 0.097 Uiso 1 1 calc R . .
C122 C 0.2101(5) -0.6413(4) -0.2971(3) 0.1021(15) Uani 1 1 d . . .
H12C H 0.1433 -0.6435 -0.3357 0.153 Uiso 1 1 calc R . .
H12D H 0.2313 -0.7254 -0.2488 0.153 Uiso 1 1 calc R . .
H12E H 0.3132 -0.6378 -0.3353 0.153 Uiso 1 1 calc R . .
C131 C -0.0043(5) -0.3426(5) -0.4220(3) 0.0935(13) Uani 1 1 d . . .
H13A H -0.0285 -0.2500 -0.4634 0.112 Uiso 1 1 calc R . .
H13B H 0.0797 -0.4123 -0.4583 0.112 Uiso 1 1 calc R . .
C132 C -0.1522(6) -0.3745(6) -0.3931(5) 0.137(2) Uani 1 1 d . . .
H13C H -0.1261 -0.4717 -0.3604 0.206 Uiso 1 1 calc R . .
H13D H -0.1960 -0.3611 -0.4476 0.206 Uiso 1 1 calc R . .
H13E H -0.2330 -0.3122 -0.3520 0.206 Uiso 1 1 calc R . .
C211 C -0.3197(4) 0.0268(3) -0.0642(2) 0.0574(7) Uani 1 1 d . . .
H21A H -0.3897 0.1201 -0.0491 0.069 Uiso 1 1 calc R . .
H21B H -0.3916 -0.0191 -0.0656 0.069 Uiso 1 1 calc R . .
C212 C -0.2223(5) -0.0589(4) 0.0124(2) 0.0812(11) Uani 1 1 d . . .
H21C H -0.1387 -0.1447 -0.0067 0.122 Uiso 1 1 calc R . .
H21D H -0.2951 -0.0827 0.0687 0.122 Uiso 1 1 calc R . .
H21E H -0.1706 -0.0042 0.0245 0.122 Uiso 1 1 calc R . .
C221 C -0.0589(4) 0.1235(3) -0.1668(2) 0.0594(8) Uani 1 1 d . . .
H22A H 0.0214 0.0501 -0.1301 0.071 Uiso 1 1 calc R . .
H22B H 0.0017 0.1490 -0.2288 0.071 Uiso 1 1 calc R . .
C222 C -0.1391(5) 0.2514(4) -0.1215(3) 0.0764(10) Uani 1 1 d . . .
H22C H -0.2156 0.3268 -0.1584 0.115 Uiso 1 1 calc R . .
H22D H -0.0558 0.2820 -0.1175 0.115 Uiso 1 1 calc R . .
H22E H -0.1976 0.2275 -0.0593 0.115 Uiso 1 1 calc R . .
C231 C -0.3487(4) 0.1994(3) -0.2380(2) 0.0585(7) Uani 1 1 d . . .
H23A H -0.4250 0.1664 -0.2500 0.070 Uiso 1 1 calc R . .
H23B H -0.4117 0.2665 -0.1958 0.070 Uiso 1 1 calc R . .
C232 C -0.2809(5) 0.2758(4) -0.3287(2) 0.0785(10) Uani 1 1 d . . .
H23C H -0.2287 0.3297 -0.3162 0.118 Uiso 1 1 calc R . .
H23D H -0.3695 0.3392 -0.3618 0.118 Uiso 1 1 calc R . .
H23E H -0.2010 0.2080 -0.3664 0.118 Uiso 1 1 calc R . .

loop_
_atom_site_aniso_label
_atom_site_aniso_U_11
_atom_site_aniso_U_22
_atom_site_aniso_U_33
_atom_site_aniso_U_23
_atom_site_aniso_U_13
_atom_site_aniso_U_12
Ru 0.02793(11) 0.04149(12) 0.04134(12) -0.00566(8) -0.00430(8) -0.01735(9)
Cl1 0.0409(4) 0.0691(5) 0.0622(4) 0.0029(3) -0.0194(3) -0.0249(3)
Cl2 0.0372(3) 0.0536(4) 0.0495(3) -0.0053(3) 0.0000(3) -0.0248(3)
P1 0.0421(4) 0.0452(4) 0.0630(4) -0.0168(3) -0.0019(3) -0.0148(3)
P2 0.0362(3) 0.0488(4) 0.0442(3) -0.0125(3) -0.0044(3) -0.0206(3)
N2 0.0333(11) 0.0413(11) 0.0483(12) -0.0091(9) -0.0035(9) -0.0163(9)
N1 0.0324(10) 0.0417(11) 0.0443(11) -0.0134(9) -0.0017(8) -0.0186(9)
C10 0.0501(16) 0.0533(16) 0.0553(16) 0.0047(13) -0.0084(13) -0.0235(13)
C11 0.066(2) 0.0547(17) 0.0577(17) 0.0038(14) -0.0021(15) -0.0295(15)
C12 0.0632(19) 0.0558(17) 0.0611(18) -0.0101(14) 0.0090(14) -0.0387(15)
C13 0.0432(15) 0.0579(17) 0.0626(17) -0.0180(14) 0.0026(12) -0.0303(13)
C14 0.0345(13) 0.0445(13) 0.0487(14) -0.0153(11) 0.0012(10) -0.0218(11)
C15 0.0321(12) 0.0472(14) 0.0482(14) -0.0175(11) -0.0026(10) -0.0190(11)
C16 0.0359(14) 0.0622(17) 0.0637(17) -0.0209(14) -0.0054(12) -0.0236(13)
C17 0.0426(15) 0.0674(19) 0.0653(18) -0.0160(15) -0.0196(13) -0.0203(14)
C18 0.0515(16) 0.0634(18) 0.0529(16) -0.0061(13) -0.0195(13) -0.0238(14)
C19 0.0413(14) 0.0538(15) 0.0440(14) -0.0096(12) -0.0065(11) -0.0224(12)
C111 0.068(2) 0.063(2) 0.117(3) -0.029(2) 0.022(2) -0.0233(19)
C112 0.055(2) 0.091(3) 0.189(5) -0.040(3) -0.001(3) -0.022(2)
C121 0.095(3) 0.0505(19) 0.091(3) -0.0161(18) 0.007(2) -0.0358(19)
C122 0.094(3) 0.050(2) 0.144(4) -0.026(2) 0.004(3) -0.021(2)
C131 0.088(3) 0.094(3) 0.099(3) -0.057(2) -0.008(2) -0.016(2)
C132 0.085(3) 0.151(5) 0.221(7) -0.132(5) -0.011(4) -0.035(3)
C211 0.0534(17) 0.074(2) 0.0542(16) -0.0250(15) 0.0050(13) -0.0335(15)
C212 0.085(3) 0.109(3) 0.0511(18) -0.0131(19) -0.0069(17) -0.044(2)
C221 0.0534(17) 0.071(2) 0.0703(19) -0.0251(16) -0.0045(14) -0.0356(15)
C222 0.085(3) 0.081(2) 0.088(2) -0.034(2) -0.008(2) -0.048(2)
C231 0.0549(18) 0.0490(16) 0.0707(19) -0.0172(14) -0.0167(15) -0.0117(14)
C232 0.089(3) 0.0548(19) 0.077(2) -0.0056(17) -0.022(2) -0.0131(18)

loop_
_geom_bond_atom_site_label_1
_geom_bond_atom_site_label_2
_geom_bond_distance
_geom_bond_site_symmetry_2
_geom_bond_publ_flag
Ru N1 2.040(2) . ?
Ru N2 2.042(2) . ?
Ru P2 2.3699(7) . ?
Ru P1 2.3699(7) . ?
Ru Cl2 2.4419(6) . ?
Ru Cl1 2.4630(7) . ?
P1 C121 1.824(4) . ?
P1 C111 1.851(4) . ?
P1 C131 1.853(4) . ?
P2 C221 1.833(3) . ?
P2 C211 1.835(3) . ?
P2 C231 1.840(3) . ?
N2 C10 1.346(3) . ?
N2 C14 1.365(3) . ?
N1 C19 1.339(3) . ?
N1 C15 1.368(3) . ?
C10 C11 1.381(4) . ?
C11 C12 1.377(5) . ?
C12 C13 1.369(4) . ?
C13 C14 1.392(3) . ?
C14 C15 1.460(4) . ?
C15 C16 1.390(4) . ?
C16 C17 1.375(4) . ?
C17 C18 1.373(4) . ?
C18 C19 1.382(4) . ?
C111 C112 1.468(6) . ?
C121 C122 1.519(5) . ?
C131 C132 1.469(6) . ?
C211 C212 1.525(5) . ?
C221 C222 1.524(5) . ?
C231 C232 1.519(5) . ?
